data_4072444
loop_
_publ_author_name
'Newman, Christopher P.'
'Deeth, Robert J.'
'Clarkson, Guy J.'
'Rourke, Jonathan P.'

_publ_section_title
;
 Synthesis of Mixed NHC/L Platinum(II) Complexes:&#x00A0; Restricted
 Rotation of the NHC Group
;
_journal_issue 25
_journal_name_full Organometallics
_journal_page_first 6225
_journal_paper_doi 10.1021/om700671y
_journal_volume 26
_journal_year 2007
_chemical_formula_sum 'C13 H17 Br Cl2 N2 O Pt S'
_chemical_formula_weight 595.25
_chemical_name_systematic
;
 ?
;
_space_group_IT_number 2
_symmetry_cell_setting triclinic
_symmetry_space_group_name_Hall '-P 1'
_symmetry_space_group_name_H-M 'P -1'
_atom_sites_solution_hydrogens geom
_atom_sites_solution_primary direct
_atom_sites_solution_secondary difmap
_audit_creation_method SHELXL-97
_cell_angle_alpha 91.660(3)
_cell_angle_beta 98.459(4)
_cell_angle_gamma 99.046(3)
_cell_formula_units_Z 2
_cell_length_a 7.8123(11)
_cell_length_b 10.1259(15)
_cell_length_c 11.3338(16)
_cell_measurement_reflns_used 7084
_cell_measurement_temperature 180(2)
_cell_measurement_theta_max 28.67
_cell_measurement_theta_min 2.80
_cell_volume 874.5(2)
_computing_cell_refinement 'SAINT (Siemens, 1995)'
_computing_data_collection 'SMART (Siemens, 1994)'
_computing_data_reduction 'SAINT (Siemens, 1995)'
_computing_molecular_graphics 'SHELXTL (Sheldrick, 1997)'
_computing_publication_material 'SHELXTL (Sheldrick, 1997)'
_computing_structure_refinement 'SHELXL-97 (Sheldrick, 1997)'
_computing_structure_solution 'SHELXS-97 (Sheldrick, 1990)'
_diffrn_ambient_temperature 180(2)
_diffrn_detector_area_resol_mean 8.192
_diffrn_measured_fraction_theta_full 0.919
_diffrn_measured_fraction_theta_max 0.919
_diffrn_measurement_device_type 'Siemens SMART diffractometer'
_diffrn_measurement_method '\w scans'
_diffrn_radiation_monochromator graphite
_diffrn_radiation_source 'normal-focus sealed tube'
_diffrn_radiation_type MoK\a
_diffrn_radiation_wavelength 0.71073
_diffrn_reflns_av_R_equivalents 0.0498
_diffrn_reflns_av_sigmaI/netI 0.0708
_diffrn_reflns_limit_h_max 10
_diffrn_reflns_limit_h_min -10
_diffrn_reflns_limit_k_max 13
_diffrn_reflns_limit_k_min -13
_diffrn_reflns_limit_l_max 14
_diffrn_reflns_limit_l_min -15
_diffrn_reflns_number 11300
_diffrn_reflns_theta_full 28.84
_diffrn_reflns_theta_max 28.84
_diffrn_reflns_theta_min 1.82
_diffrn_standards_decay_% nil
_exptl_absorpt_coefficient_mu 10.730
_exptl_absorpt_correction_T_max 0.73
_exptl_absorpt_correction_T_min 0.48
_exptl_absorpt_correction_type multi-scan
_exptl_absorpt_process_details 'SADABS (Sheldrick, 1996)'
_exptl_crystal_colour colourless
_exptl_crystal_density_diffrn 2.260
_exptl_crystal_density_method 'not measured'
_exptl_crystal_description block
_exptl_crystal_F_000 560
_exptl_crystal_size_max 0.22
_exptl_crystal_size_mid 0.06
_exptl_crystal_size_min 0.04
_refine_diff_density_max 2.389
_refine_diff_density_min -1.495
_refine_diff_density_rms 0.221
_refine_ls_extinction_method none
_refine_ls_goodness_of_fit_ref 1.009
_refine_ls_hydrogen_treatment mixed
_refine_ls_matrix_type full
_refine_ls_number_parameters 193
_refine_ls_number_reflns 4210
_refine_ls_number_restraints 0
_refine_ls_restrained_S_all 1.009
_refine_ls_R_factor_all 0.0626
_refine_ls_R_factor_gt 0.0448
_refine_ls_shift/su_max 0.001
_refine_ls_shift/su_mean 0.000
_refine_ls_structure_factor_coef Fsqd
_refine_ls_weighting_details 'calc w=1/[\s^2^(Fo^2^)+(0.0514P)^2^+0.0000P] where P=(Fo^2^+2Fc^2^)/3'
_refine_ls_weighting_scheme calc
_refine_ls_wR_factor_gt 0.0949
_refine_ls_wR_factor_ref 0.1005
_reflns_number_gt 3388
_reflns_number_total 4210
_reflns_threshold_expression >2sigma(I)
_cod_data_source_file cifs.cif
_cod_data_source_block 4
_cod_original_sg_symbol_H-M P-1
_cod_database_code 4072444

loop_
_symmetry_equiv_pos_as_xyz
'x, y, z'
'-x, -y, -z'

loop_
_atom_site_label
_atom_site_type_symbol
_atom_site_fract_x
_atom_site_fract_y
_atom_site_fract_z
_atom_site_U_iso_or_equiv
_atom_site_adp_type
_atom_site_occupancy
_atom_site_symmetry_multiplicity
_atom_site_calc_flag
_atom_site_refinement_flags
Pt1 Pt 0.86808(4) 0.78948(3) 0.81590(3) 0.02177(10) Uani 1 1 d .
Cl1 Cl 1.0783(2) 0.67995(17) 0.74507(16) 0.0228(4) Uani 1 1 d .
Cl2 Cl 0.9937(3) 0.99161(18) 0.73728(18) 0.0291(4) Uani 1 1 d .
C1 C 0.7697(10) 0.6145(7) 0.8752(7) 0.0233(16) Uani 1 1 d .
N2 N 0.7859(8) 0.5727(6) 0.9878(5) 0.0255(14) Uani 1 1 d .
C2 C 0.8801(12) 0.6527(8) 1.0951(7) 0.0338(19) Uani 1 1 d .
H2A H 0.8466 0.6099 1.1666 0.051 Uiso 1 1 calc R
H2B H 0.8496 0.7429 1.0936 0.051 Uiso 1 1 calc R
H2C H 1.0068 0.6585 1.0965 0.051 Uiso 1 1 calc R
C3 C 0.6977(11) 0.4440(7) 0.9908(7) 0.0288(18) Uani 1 1 d .
H3A H 0.6880 0.3935 1.0596 0.035 Uiso 1 1 calc R
C4 C 0.6276(11) 0.4038(8) 0.8767(7) 0.0296(18) Uani 1 1 d .
H4A H 0.5603 0.3191 0.8497 0.035 Uiso 1 1 calc R
N5 N 0.6727(8) 0.5099(6) 0.8067(6) 0.0259(14) Uani 1 1 d .
C6 C 0.6381(11) 0.5073(8) 0.6748(7) 0.0307(18) Uani 1 1 d .
H6A H 0.7402 0.4823 0.6424 0.037 Uiso 1 1 calc R
H6B H 0.6235 0.5980 0.6492 0.037 Uiso 1 1 calc R
C7 C 0.4764(11) 0.4097(8) 0.6243(7) 0.0284(17) Uani 1 1 d .
Br8 Br 0.69017(13) 0.21201(10) 0.59025(11) 0.0537(3) Uani 1 1 d .
C8 C 0.4742(11) 0.2789(9) 0.5837(8) 0.035(2) Uani 1 1 d .
C9 C 0.3212(12) 0.1942(9) 0.5382(7) 0.036(2) Uani 1 1 d .
H9A H 0.3254 0.1058 0.5099 0.043 Uiso 1 1 calc R
C10 C 0.1620(12) 0.2380(9) 0.5338(8) 0.040(2) Uani 1 1 d .
H10A H 0.0567 0.1794 0.5027 0.049 Uiso 1 1 calc R
C11 C 0.1549(10) 0.3731(9) 0.5763(7) 0.0311(19) Uani 1 1 d .
H11A H 0.0449 0.4026 0.5743 0.037 Uiso 1 1 calc R
C12 C 0.3059(14) 0.4575(9) 0.6191(7) 0.046(3) Uani 1 1 d .
H12A H 0.3021 0.5467 0.6456 0.056 Uiso 1 1 calc R
C21 C 0.5062(12) 0.9174(10) 0.7635(9) 0.047(2) Uani 1 1 d .
H21A H 0.4172 0.9610 0.7945 0.070 Uiso 1 1 calc R
H21B H 0.4502 0.8323 0.7212 0.070 Uiso 1 1 calc R
H21C H 0.5632 0.9758 0.7083 0.070 Uiso 1 1 calc R
S22 S 0.6658(3) 0.88695(19) 0.88418(19) 0.0285(4) Uani 1 1 d .
O22 O 0.5714(8) 0.8164(6) 0.9743(5) 0.0389(15) Uani 1 1 d .
C23 C 0.7504(13) 1.0524(8) 0.9429(9) 0.043(2) Uani 1 1 d .
H23A H 0.6536 1.0977 0.9589 0.064 Uiso 1 1 calc R
H23B H 0.8135 1.1016 0.8849 0.064 Uiso 1 1 calc R
H23C H 0.8310 1.0494 1.0173 0.064 Uiso 1 1 calc R

loop_
_atom_site_aniso_label
_atom_site_aniso_U_11
_atom_site_aniso_U_22
_atom_site_aniso_U_33
_atom_site_aniso_U_23
_atom_site_aniso_U_13
_atom_site_aniso_U_12
Pt1 0.02355(16) 0.01796(15) 0.02236(16) 0.00542(10) 0.00297(11) -0.00132(10)
Cl1 0.0215(9) 0.0247(9) 0.0240(9) 0.0058(7) 0.0054(7) 0.0065(7)
Cl2 0.0358(11) 0.0197(8) 0.0316(10) 0.0087(8) 0.0105(9) -0.0028(8)
C1 0.029(4) 0.021(4) 0.023(4) 0.012(3) 0.008(3) 0.006(3)
N2 0.030(4) 0.024(3) 0.020(3) 0.006(3) -0.001(3) 0.000(3)
C2 0.044(5) 0.031(4) 0.022(4) 0.001(3) 0.000(4) -0.002(4)
C3 0.037(5) 0.020(4) 0.027(4) 0.007(3) 0.007(4) -0.004(3)
C4 0.032(4) 0.020(4) 0.035(5) 0.012(3) 0.005(4) -0.002(3)
N5 0.031(4) 0.021(3) 0.025(3) 0.008(3) 0.006(3) -0.001(3)
C6 0.041(5) 0.025(4) 0.021(4) -0.001(3) 0.002(3) -0.008(4)
C7 0.031(4) 0.027(4) 0.025(4) 0.004(3) 0.005(3) -0.002(3)
Br8 0.0382(6) 0.0414(5) 0.0848(8) 0.0086(5) 0.0147(5) 0.0107(4)
C8 0.035(5) 0.037(5) 0.035(5) 0.013(4) 0.007(4) 0.008(4)
C9 0.041(5) 0.030(4) 0.033(5) 0.000(4) 0.003(4) -0.005(4)
C10 0.033(5) 0.047(6) 0.036(5) 0.008(4) -0.001(4) -0.005(4)
C11 0.013(4) 0.055(5) 0.026(4) 0.016(4) 0.002(3) 0.007(4)
C12 0.073(7) 0.037(5) 0.019(4) 0.010(4) -0.002(4) -0.016(5)
C21 0.036(5) 0.049(6) 0.061(6) 0.019(5) 0.011(5) 0.015(4)
S22 0.0288(11) 0.0223(9) 0.0355(11) 0.0081(8) 0.0089(9) 0.0019(8)
O22 0.044(4) 0.031(3) 0.046(4) 0.018(3) 0.020(3) 0.003(3)
C23 0.048(6) 0.023(4) 0.057(6) -0.009(4) 0.018(5) -0.002(4)

loop_
_atom_type_symbol
_atom_type_description
_atom_type_scat_dispersion_real
_atom_type_scat_dispersion_imag
_atom_type_scat_source
C C 0.0033 0.0016 'International Tables Vol C Tables 4.2.6.8 and 6.1.1.4'
H H 0.0000 0.0000 'International Tables Vol C Tables 4.2.6.8 and 6.1.1.4'
N N 0.0061 0.0033 'International Tables Vol C Tables 4.2.6.8 and 6.1.1.4'
O O 0.0106 0.0060 'International Tables Vol C Tables 4.2.6.8 and 6.1.1.4'
S S 0.1246 0.1234 'International Tables Vol C Tables 4.2.6.8 and 6.1.1.4'
Cl Cl 0.1484 0.1585 'International Tables Vol C Tables 4.2.6.8 and 6.1.1.4'
Br Br -0.2901 2.4595 'International Tables Vol C Tables 4.2.6.8 and 6.1.1.4'
Pt Pt -1.7033 8.3905 'International Tables Vol C Tables 4.2.6.8 and 6.1.1.4'

loop_
_geom_angle_atom_site_label_1
_geom_angle_atom_site_label_2
_geom_angle_atom_site_label_3
_geom_angle
C1 Pt1 S22 90.9(2)
C1 Pt1 Cl1 87.4(2)
S22 Pt1 Cl1 178.28(7)
C1 Pt1 Cl2 176.7(2)
S22 Pt1 Cl2 92.21(7)
Cl1 Pt1 Cl2 89.49(6)
N2 C1 N5 105.3(6)
N2 C1 Pt1 129.1(6)
N5 C1 Pt1 125.6(5)
C1 N2 C3 110.9(6)
C1 N2 C2 125.7(6)
C3 N2 C2 123.4(6)
N2 C2 H2A 109.5
N2 C2 H2B 109.5
H2A C2 H2B 109.5
N2 C2 H2C 109.5
H2A C2 H2C 109.5
H2B C2 H2C 109.5
C4 C3 N2 106.5(7)
C4 C3 H3A 126.7
N2 C3 H3A 126.7
C3 C4 N5 106.9(7)
C3 C4 H4A 126.5
N5 C4 H4A 126.5
C1 N5 C4 110.4(6)
C1 N5 C6 123.4(6)
C4 N5 C6 125.9(6)
N5 C6 C7 112.0(6)
N5 C6 H6A 109.2
C7 C6 H6A 109.2
N5 C6 H6B 109.2
C7 C6 H6B 109.2
H6A C6 H6B 107.9
C8 C7 C12 117.6(8)
C8 C7 C6 125.4(8)
C12 C7 C6 117.0(7)
C9 C8 C7 122.6(8)
C9 C8 Br8 118.2(7)
C7 C8 Br8 119.2(7)
C8 C9 C10 120.0(8)
C8 C9 H9A 120.0
C10 C9 H9A 120.0
C9 C10 C11 120.2(8)
C9 C10 H10A 119.9
C11 C10 H10A 119.9
C12 C11 C10 119.8(8)
C12 C11 H11A 120.1
C10 C11 H11A 120.1
C11 C12 C7 119.7(9)
C11 C12 H12A 120.1
C7 C12 H12A 120.1
S22 C21 H21A 109.5
S22 C21 H21B 109.5
H21A C21 H21B 109.5
S22 C21 H21C 109.5
H21A C21 H21C 109.5
H21B C21 H21C 109.5
O22 S22 C23 107.7(4)
O22 S22 C21 107.7(4)
C23 S22 C21 101.1(5)
O22 S22 Pt1 117.2(3)
C23 S22 Pt1 111.9(3)
C21 S22 Pt1 110.0(3)
S22 C23 H23A 109.5
S22 C23 H23B 109.5
H23A C23 H23B 109.5
S22 C23 H23C 109.5
H23A C23 H23C 109.5
H23B C23 H23C 109.5

loop_
_geom_bond_atom_site_label_1
_geom_bond_atom_site_label_2
_geom_bond_distance
Pt1 C1 1.993(7)
Pt1 S22 2.208(2)
Pt1 Cl1 2.3412(17)
Pt1 Cl2 2.3827(17)
C1 N2 1.351(9)
C1 N5 1.351(10)
N2 C3 1.379(9)
N2 C2 1.473(10)
C2 H2A 0.9800
C2 H2B 0.9800
C2 H2C 0.9800
C3 C4 1.353(11)
C3 H3A 0.9500
C4 N5 1.385(9)
C4 H4A 0.9500
N5 C6 1.478(9)
C6 C7 1.503(11)
C6 H6A 0.9900
C6 H6B 0.9900
C7 C8 1.387(12)
C7 C12 1.481(13)
Br8 C8 1.907(9)
C8 C9 1.378(12)
C9 C10 1.379(12)
C9 H9A 0.9500
C10 C11 1.449(13)
C10 H10A 0.9500
C11 C12 1.360(12)
C11 H11A 0.9500
C12 H12A 0.9500
C21 S22 1.779(10)
C21 H21A 0.9800
C21 H21B 0.9800
C21 H21C 0.9800
S22 O22 1.482(5)
S22 C23 1.773(8)
C23 H23A 0.9800
C23 H23B 0.9800
C23 H23C 0.9800

loop_
_geom_hbond_atom_site_label_D
_geom_hbond_atom_site_label_H
_geom_hbond_atom_site_label_A
_geom_hbond_distance_DH
_geom_hbond_distance_HA
_geom_hbond_distance_DA
_geom_hbond_angle_DHA
_geom_hbond_site_symmetry_A
C2 H2B O22 0.98 2.61 3.295(11) 127.2 .
C6 H6A Cl1 0.99 3.10 3.570(8) 110.3 .
C12 H12A Cl1 0.95 2.72 3.478(11) 137.6 1_455
C23 H23A O22 0.98 2.29 3.262(11) 170.1 2_677
C2 H2A Cl1 0.98 3.24 3.906(9) 126.8 2_767
C3 H3A Cl1 0.95 2.85 3.601(8) 136.7 2_767
C2 H2B Cl2 0.98 3.22 3.936(8) 131.2 2_777
C23 H23C Cl2 0.98 2.98 3.947(11) 167.4 2_777
